data_7026872
loop_
_publ_author_name
'Ellis, Bobby D.'
'Atkins, Tonya M.'
'Peng, Yang'
'Sutton, Andrew D.'
'Gordon, John C.'
'Power, Philip P.'

_publ_section_title
;
 Synthesis and thermolytic behavior of tin(IV) formates: in search of
 recyclable metal-hydride systems.
;
_journal_issue 44
_journal_name_full 'Dalton transactions (Cambridge, England : 2003)'
_journal_page_first 10659
_journal_page_last 10663
_journal_paper_doi 10.1039/c0dt00812e
_journal_volume 39
_journal_year 2010
_chemical_formula_moiety '2(C28 H34 O2 Sn), C6 H6'
_chemical_formula_sum 'C62 H74 O4 Sn2'
_chemical_formula_weight 1120.59
_chemical_name_systematic
;
?
;
_space_group_IT_number 2
_symmetry_cell_setting triclinic
_symmetry_space_group_name_Hall '-P 1'
_symmetry_space_group_name_H-M 'P -1'
_atom_sites_solution_hydrogens geom
_atom_sites_solution_primary direct
_atom_sites_solution_secondary difmap
_audit_creation_method SHELXL-97
_cell_angle_alpha 80.2110(10)
_cell_angle_beta 84.3680(10)
_cell_angle_gamma 89.5200(10)
_cell_formula_units_Z 2
_cell_length_a 8.6013(7)
_cell_length_b 16.5717(13)
_cell_length_c 18.8491(15)
_cell_measurement_reflns_used 5562
_cell_measurement_temperature 90(2)
_cell_measurement_theta_max 27.53
_cell_measurement_theta_min 2.55
_cell_volume 2634.7(4)
_computing_cell_refinement 'Bruker SAINT'
_computing_data_collection 'Bruker APEX2'
_computing_data_reduction 'Bruker SAINT'
_computing_molecular_graphics 'Bruker SHELXTL'
_computing_publication_material 'Bruker SHELXTL'
_computing_structure_refinement 'SHELXL-97 (Sheldrick, 2008)'
_computing_structure_solution 'SHELXS-97 (Sheldrick, 2008)'
_diffrn_ambient_temperature 90(2)
_diffrn_measured_fraction_theta_full 0.996
_diffrn_measured_fraction_theta_max 0.996
_diffrn_measurement_device_type 'Bruker APEX-II CCD'
_diffrn_measurement_method '\f and \w scans'
_diffrn_radiation_monochromator graphite
_diffrn_radiation_source 'fine-focus sealed tube'
_diffrn_radiation_type MoK\a
_diffrn_radiation_wavelength 0.71073
_diffrn_reflns_av_R_equivalents 0.0451
_diffrn_reflns_av_sigmaI/netI 0.0658
_diffrn_reflns_limit_h_max 11
_diffrn_reflns_limit_h_min -11
_diffrn_reflns_limit_k_max 21
_diffrn_reflns_limit_k_min -21
_diffrn_reflns_limit_l_max 24
_diffrn_reflns_limit_l_min -24
_diffrn_reflns_number 29528
_diffrn_reflns_theta_full 27.50
_diffrn_reflns_theta_max 27.50
_diffrn_reflns_theta_min 1.10
_diffrn_standards_number 0
_exptl_absorpt_coefficient_mu 0.995
_exptl_absorpt_correction_T_max 0.7890
_exptl_absorpt_correction_T_min 0.7612
_exptl_absorpt_correction_type multi-scan
_exptl_absorpt_process_details SADABS-2007/2
_exptl_crystal_colour colourless
_exptl_crystal_density_diffrn 1.413
_exptl_crystal_density_method 'not measured'
_exptl_crystal_description block
_exptl_crystal_F_000 1156
_exptl_crystal_size_max 0.29
_exptl_crystal_size_mid 0.25
_exptl_crystal_size_min 0.25
_refine_diff_density_max 3.664
_refine_diff_density_min -1.022
_refine_diff_density_rms 0.176
_refine_ls_extinction_method none
_refine_ls_goodness_of_fit_ref 1.104
_refine_ls_hydrogen_treatment constr
_refine_ls_matrix_type full
_refine_ls_number_parameters 631
_refine_ls_number_reflns 12053
_refine_ls_number_restraints 0
_refine_ls_restrained_S_all 1.104
_refine_ls_R_factor_all 0.0811
_refine_ls_R_factor_gt 0.0439
_refine_ls_shift/su_max 0.010
_refine_ls_shift/su_mean 0.000
_refine_ls_structure_factor_coef Fsqd
_refine_ls_weighting_details 'calc w=1/[\s^2^(Fo^2^)+(0.0685P)^2^+0.5140P] where P=(Fo^2^+2Fc^2^)/3'
_refine_ls_weighting_scheme calc
_refine_ls_wR_factor_gt 0.1084
_refine_ls_wR_factor_ref 0.1348
_reflns_number_gt 8423
_reflns_number_total 12053
_reflns_threshold_expression >2\s(I)
_cod_data_source_file c0dt00812e.txt
_cod_data_source_block Mes3SnOOCH
_cod_depositor_comments
;
The following automatic conversions were performed:

'_symmetry_cell_setting' value 'Triclinic' changed to 'triclinic'
according to /home/saulius/struct/CIF-dictionaries/cif_core.dic
dictionary named 'cif_core.dic' version 2.4.2 from 2011-04-26.

Automatic conversion script
Id: cif_fix_values 1891 2012-01-12 08:04:46Z andrius 
;
_cod_database_code 7026872

loop_
_symmetry_equiv_pos_as_xyz
'x, y, z'
'-x, -y, -z'

loop_
_atom_site_label
_atom_site_type_symbol
_atom_site_fract_x
_atom_site_fract_y
_atom_site_fract_z
_atom_site_U_iso_or_equiv
_atom_site_adp_type
_atom_site_occupancy
_atom_site_symmetry_multiplicity
_atom_site_calc_flag
_atom_site_refinement_flags
Sn1 Sn 0.60066(3) 0.388667(17) 0.242346(16) 0.01565(9) Uani 1 1 d .
Sn2 Sn 0.99441(3) 0.110077(16) 0.752582(15) 0.01385(9) Uani 1 1 d .
O1 O 0.8366(4) 0.36720(19) 0.24762(18) 0.0221(7) Uani 1 1 d .
O2 O 1.0842(4) 0.4092(3) 0.2352(2) 0.0417(10) Uani 1 1 d .
O3 O 1.2328(4) 0.13155(19) 0.74324(17) 0.0196(7) Uani 1 1 d .
O4 O 1.4770(4) 0.0865(2) 0.7538(2) 0.0378(9) Uani 1 1 d .
C1 C 0.9465(6) 0.4236(3) 0.2421(3) 0.0286(11) Uani 1 1 d .
H1 H 0.9155 0.4785 0.2435 0.034 Uiso 1 1 calc R
C2 C 0.6035(5) 0.5153(2) 0.1927(2) 0.0156(9) Uani 1 1 d .
C3 C 0.5033(5) 0.5725(3) 0.2216(2) 0.0180(9) Uani 1 1 d .
C4 C 0.5249(5) 0.6552(3) 0.1951(2) 0.0178(9) Uani 1 1 d .
H4 H 0.4591 0.6934 0.2155 0.021 Uiso 1 1 calc R
C5 C 0.6404(5) 0.6843(3) 0.1393(2) 0.0191(9) Uani 1 1 d .
C6 C 0.7292(5) 0.6269(3) 0.1079(2) 0.0188(9) Uani 1 1 d .
H6 H 0.8039 0.6455 0.0680 0.023 Uiso 1 1 calc R
C7 C 0.7124(5) 0.5432(3) 0.1329(2) 0.0169(9) Uani 1 1 d .
C8 C 0.3729(5) 0.5457(3) 0.2806(3) 0.0222(10) Uani 1 1 d .
H8A H 0.4167 0.5310 0.3271 0.033 Uiso 1 1 calc R
H8B H 0.3189 0.4980 0.2698 0.033 Uiso 1 1 calc R
H8C H 0.2988 0.5905 0.2831 0.033 Uiso 1 1 calc R
C9 C 0.6662(6) 0.7748(3) 0.1145(3) 0.0266(11) Uani 1 1 d .
H9A H 0.7463 0.7838 0.0731 0.040 Uiso 1 1 calc R
H9B H 0.7008 0.7993 0.1541 0.040 Uiso 1 1 calc R
H9C H 0.5683 0.8001 0.1000 0.040 Uiso 1 1 calc R
C10 C 0.8151(6) 0.4866(3) 0.0936(3) 0.0223(10) Uani 1 1 d .
H10A H 0.8167 0.5047 0.0413 0.033 Uiso 1 1 calc R
H10B H 0.7733 0.4306 0.1064 0.033 Uiso 1 1 calc R
H10C H 0.9215 0.4879 0.1078 0.033 Uiso 1 1 calc R
C11 C 0.5506(5) 0.2981(3) 0.1782(2) 0.0170(9) Uani 1 1 d .
C12 C 0.4628(5) 0.3166(3) 0.1186(2) 0.0154(9) Uani 1 1 d .
C13 C 0.4246(5) 0.2541(3) 0.0824(2) 0.0172(9) Uani 1 1 d .
H13 H 0.3669 0.2669 0.0415 0.021 Uiso 1 1 calc R
C14 C 0.4686(5) 0.1732(3) 0.1044(2) 0.0165(9) Uani 1 1 d .
C15 C 0.5553(5) 0.1562(3) 0.1630(2) 0.0185(9) Uani 1 1 d .
H15 H 0.5860 0.1014 0.1785 0.022 Uiso 1 1 calc R
C16 C 0.5991(5) 0.2166(3) 0.2000(2) 0.0169(9) Uani 1 1 d .
C17 C 0.4018(6) 0.4015(3) 0.0938(3) 0.0231(10) Uani 1 1 d .
H17A H 0.3400 0.4006 0.0529 0.035 Uiso 1 1 calc R
H17B H 0.4898 0.4397 0.0788 0.035 Uiso 1 1 calc R
H17C H 0.3359 0.4191 0.1337 0.035 Uiso 1 1 calc R
C18 C 0.4147(6) 0.1048(3) 0.0685(3) 0.0229(10) Uani 1 1 d .
H18A H 0.4662 0.0538 0.0874 0.034 Uiso 1 1 calc R
H18B H 0.4418 0.1184 0.0161 0.034 Uiso 1 1 calc R
H18C H 0.3013 0.0978 0.0787 0.034 Uiso 1 1 calc R
C19 C 0.6912(6) 0.1921(3) 0.2642(3) 0.0232(10) Uani 1 1 d .
H19A H 0.6999 0.1323 0.2743 0.035 Uiso 1 1 calc R
H19B H 0.6376 0.2113 0.3065 0.035 Uiso 1 1 calc R
H19C H 0.7958 0.2168 0.2536 0.035 Uiso 1 1 calc R
C20 C 0.5122(5) 0.3623(3) 0.3549(2) 0.0185(9) Uani 1 1 d .
C21 C 0.3891(5) 0.3054(3) 0.3788(3) 0.0219(10) Uani 1 1 d .
C22 C 0.3422(6) 0.2861(3) 0.4528(3) 0.0277(11) Uani 1 1 d .
H22 H 0.2609 0.2468 0.4689 0.033 Uiso 1 1 calc R
C23 C 0.4096(6) 0.3219(3) 0.5036(3) 0.0279(11) Uani 1 1 d .
C24 C 0.5262(6) 0.3800(3) 0.4791(3) 0.0264(11) Uani 1 1 d .
H24 H 0.5707 0.4070 0.5130 0.032 Uiso 1 1 calc R
C25 C 0.5801(5) 0.4001(3) 0.4055(2) 0.0203(10) Uani 1 1 d .
C26 C 0.3029(6) 0.2660(3) 0.3279(3) 0.0295(12) Uani 1 1 d .
H26A H 0.2169 0.2323 0.3554 0.044 Uiso 1 1 calc R
H26B H 0.3747 0.2315 0.3029 0.044 Uiso 1 1 calc R
H26C H 0.2608 0.3086 0.2924 0.044 Uiso 1 1 calc R
C27 C 0.3530(7) 0.2993(4) 0.5825(3) 0.0488(17) Uani 1 1 d .
H27A H 0.3939 0.3389 0.6093 0.073 Uiso 1 1 calc R
H27B H 0.3898 0.2444 0.6013 0.073 Uiso 1 1 calc R
H27C H 0.2386 0.2999 0.5885 0.073 Uiso 1 1 calc R
C28 C 0.7093(6) 0.4635(3) 0.3843(3) 0.0270(11) Uani 1 1 d .
H28A H 0.7106 0.4977 0.4218 0.040 Uiso 1 1 calc R
H28B H 0.6910 0.4980 0.3382 0.040 Uiso 1 1 calc R
H28C H 0.8100 0.4360 0.3790 0.040 Uiso 1 1 calc R
C29 C 1.3393(6) 0.0741(3) 0.7495(3) 0.0243(10) Uani 1 1 d .
H29 H 1.3065 0.0192 0.7509 0.029 Uiso 1 1 calc R
C30 C 0.9152(5) 0.2006(2) 0.8170(2) 0.0142(9) Uani 1 1 d .
C31 C 0.8029(5) 0.1798(3) 0.8768(2) 0.0148(9) Uani 1 1 d .
C32 C 0.7517(5) 0.2401(3) 0.9171(2) 0.0189(9) Uani 1 1 d .
H32 H 0.6785 0.2256 0.9584 0.023 Uiso 1 1 calc R
C33 C 0.8043(5) 0.3204(3) 0.8989(2) 0.0173(9) Uani 1 1 d .
C34 C 0.9126(5) 0.3403(3) 0.8391(2) 0.0181(9) Uani 1 1 d .
H34 H 0.9481 0.3954 0.8252 0.022 Uiso 1 1 calc R
C35 C 0.9712(5) 0.2814(3) 0.7985(2) 0.0170(9) Uani 1 1 d .
C36 C 0.7290(6) 0.0960(3) 0.8969(3) 0.0219(10) Uani 1 1 d .
H36A H 0.6746 0.0839 0.8566 0.033 Uiso 1 1 calc R
H36B H 0.6541 0.0945 0.9398 0.033 Uiso 1 1 calc R
H36C H 0.8101 0.0551 0.9075 0.033 Uiso 1 1 calc R
C37 C 0.7387(6) 0.3854(3) 0.9404(3) 0.0255(11) Uani 1 1 d .
H37A H 0.6374 0.4034 0.9239 0.038 Uiso 1 1 calc R
H37B H 0.8110 0.4322 0.9320 0.038 Uiso 1 1 calc R
H37C H 0.7250 0.3628 0.9922 0.038 Uiso 1 1 calc R
C38 C 1.0870(5) 0.3088(3) 0.7335(3) 0.0218(10) Uani 1 1 d .
H38A H 1.1891 0.2847 0.7425 0.033 Uiso 1 1 calc R
H38B H 1.0962 0.3687 0.7249 0.033 Uiso 1 1 calc R
H38C H 1.0508 0.2909 0.6909 0.033 Uiso 1 1 calc R
C39 C 0.9490(5) 0.1368(3) 0.6406(2) 0.0156(9) Uani 1 1 d .
C40 C 0.8374(5) 0.1949(3) 0.6170(2) 0.0176(9) Uani 1 1 d .
C41 C 0.8218(6) 0.2150(3) 0.5433(3) 0.0227(10) Uani 1 1 d .
H41 H 0.7468 0.2549 0.5275 0.027 Uiso 1 1 calc R
C42 C 0.9108(6) 0.1795(3) 0.4923(3) 0.0254(11) Uani 1 1 d .
C43 C 1.0177(6) 0.1201(3) 0.5165(3) 0.0245(11) Uani 1 1 d .
H43 H 1.0775 0.0937 0.4822 0.029 Uiso 1 1 calc R
C44 C 1.0396(5) 0.0984(3) 0.5893(2) 0.0168(9) Uani 1 1 d .
C45 C 0.7283(6) 0.2346(3) 0.6688(3) 0.0249(11) Uani 1 1 d .
H45A H 0.6634 0.2750 0.6413 0.037 Uiso 1 1 calc R
H45B H 0.7899 0.2620 0.6990 0.037 Uiso 1 1 calc R
H45C H 0.6612 0.1926 0.6997 0.037 Uiso 1 1 calc R
C46 C 0.8886(7) 0.2034(4) 0.4129(3) 0.0429(15) Uani 1 1 d .
H46A H 0.7767 0.2074 0.4070 0.064 Uiso 1 1 calc R
H46B H 0.9354 0.1619 0.3863 0.064 Uiso 1 1 calc R
H46C H 0.9393 0.2565 0.3940 0.064 Uiso 1 1 calc R
C47 C 1.1604(6) 0.0339(3) 0.6104(3) 0.0243(10) Uani 1 1 d .
H47A H 1.1741 -0.0018 0.5738 0.036 Uiso 1 1 calc R
H47B H 1.1251 0.0012 0.6575 0.036 Uiso 1 1 calc R
H47C H 1.2601 0.0607 0.6134 0.036 Uiso 1 1 calc R
C48 C 0.9820(5) -0.0158(2) 0.8073(2) 0.0153(9) Uani 1 1 d .
C49 C 0.8992(5) -0.0751(3) 0.7805(2) 0.0172(9) Uani 1 1 d .
C50 C 0.9080(5) -0.1572(3) 0.8124(3) 0.0199(10) Uani 1 1 d .
H50 H 0.8563 -0.1975 0.7928 0.024 Uiso 1 1 calc R
C51 C 0.9913(5) -0.1815(3) 0.8724(3) 0.0197(10) Uani 1 1 d .
C52 C 1.0629(5) -0.1211(3) 0.9008(2) 0.0199(10) Uani 1 1 d .
H52 H 1.1147 -0.1364 0.9433 0.024 Uiso 1 1 calc R
C53 C 1.0612(5) -0.0392(3) 0.8693(2) 0.0174(9) Uani 1 1 d .
C54 C 0.7979(5) -0.0532(3) 0.7190(3) 0.0209(10) Uani 1 1 d .
H54A H 0.7281 -0.0993 0.7179 0.031 Uiso 1 1 calc R
H54B H 0.8644 -0.0412 0.6731 0.031 Uiso 1 1 calc R
H54C H 0.7357 -0.0050 0.7261 0.031 Uiso 1 1 calc R
C55 C 1.0050(6) -0.2706(3) 0.9046(3) 0.0269(11) Uani 1 1 d .
H55A H 1.1101 -0.2898 0.8911 0.040 Uiso 1 1 calc R
H55B H 0.9275 -0.3027 0.8863 0.040 Uiso 1 1 calc R
H55C H 0.9864 -0.2773 0.9574 0.040 Uiso 1 1 calc R
C56 C 1.1433(6) 0.0222(3) 0.9049(3) 0.0233(10) Uani 1 1 d .
H56A H 1.1346 0.0038 0.9574 0.035 Uiso 1 1 calc R
H56B H 1.0942 0.0760 0.8942 0.035 Uiso 1 1 calc R
H56C H 1.2538 0.0265 0.8861 0.035 Uiso 1 1 calc R
C57 C 0.8943(6) 0.5285(3) 0.5497(3) 0.0252(11) Uani 1 1 d .
H57 H 0.8210 0.5478 0.5839 0.030 Uiso 1 1 calc R
C58 C 0.9176(6) 0.4456(3) 0.5535(3) 0.0247(10) Uani 1 1 d .
H58 H 0.8611 0.4080 0.5906 0.030 Uiso 1 1 calc R
C59 C 0.9769(5) 0.5834(3) 0.4966(3) 0.0238(10) Uani 1 1 d .
H59 H 0.9617 0.6406 0.4943 0.029 Uiso 1 1 calc R
C60 C 0.5840(5) 0.0292(3) 0.5499(3) 0.0243(10) Uani 1 1 d .
H60 H 0.6417 0.0488 0.5840 0.029 Uiso 1 1 calc R
C61 C 0.5279(5) 0.0836(3) 0.4942(3) 0.0240(10) Uani 1 1 d .
H61 H 0.5463 0.1407 0.4901 0.029 Uiso 1 1 calc R
C62 C 0.5557(6) -0.0541(3) 0.5557(3) 0.0257(11) Uani 1 1 d .
H62 H 0.5936 -0.0913 0.5941 0.031 Uiso 1 1 calc R

loop_
_atom_site_aniso_label
_atom_site_aniso_U_11
_atom_site_aniso_U_22
_atom_site_aniso_U_33
_atom_site_aniso_U_23
_atom_site_aniso_U_13
_atom_site_aniso_U_12
Sn1 0.01975(17) 0.01600(16) 0.01080(16) -0.00136(11) -0.00098(12) -0.00106(12)
Sn2 0.01760(16) 0.01402(15) 0.00933(16) -0.00124(11) 0.00021(12) 0.00090(11)
O1 0.0182(17) 0.0269(17) 0.0210(18) -0.0029(14) -0.0034(14) 0.0078(13)
O2 0.027(2) 0.051(2) 0.045(3) -0.005(2) -0.0030(19) -0.0004(18)
O3 0.0186(16) 0.0237(17) 0.0156(17) -0.0024(13) 0.0010(13) -0.0029(13)
O4 0.027(2) 0.045(2) 0.040(2) -0.0061(18) -0.0015(18) -0.0047(17)
C1 0.026(3) 0.040(3) 0.020(3) -0.007(2) -0.002(2) -0.001(2)
C2 0.020(2) 0.013(2) 0.014(2) -0.0021(16) -0.0043(18) -0.0008(16)
C3 0.019(2) 0.024(2) 0.011(2) -0.0032(17) -0.0027(18) -0.0007(18)
C4 0.024(2) 0.020(2) 0.012(2) -0.0043(17) -0.0056(18) 0.0031(18)
C5 0.025(2) 0.018(2) 0.015(2) -0.0008(17) -0.0102(19) -0.0028(18)
C6 0.021(2) 0.025(2) 0.011(2) -0.0028(18) -0.0021(18) -0.0034(18)
C7 0.019(2) 0.020(2) 0.012(2) -0.0032(17) -0.0020(18) -0.0019(17)
C8 0.024(2) 0.022(2) 0.020(3) -0.0039(19) 0.003(2) 0.0037(19)
C9 0.037(3) 0.020(2) 0.022(3) -0.0003(19) -0.004(2) -0.002(2)
C10 0.029(3) 0.025(2) 0.014(2) -0.0060(18) 0.002(2) -0.0009(19)
C11 0.020(2) 0.018(2) 0.012(2) -0.0006(17) 0.0006(18) -0.0033(17)
C12 0.014(2) 0.017(2) 0.014(2) -0.0005(17) 0.0023(17) -0.0013(16)
C13 0.020(2) 0.018(2) 0.012(2) 0.0004(17) -0.0018(18) 0.0003(17)
C14 0.015(2) 0.018(2) 0.016(2) -0.0047(17) 0.0038(18) -0.0027(17)
C15 0.022(2) 0.018(2) 0.014(2) -0.0004(17) 0.0057(18) 0.0014(17)
C16 0.014(2) 0.021(2) 0.014(2) -0.0001(17) 0.0029(18) -0.0004(17)
C17 0.032(3) 0.015(2) 0.023(3) -0.0030(18) -0.009(2) 0.0006(19)
C18 0.032(3) 0.019(2) 0.017(2) -0.0050(18) 0.003(2) -0.0023(19)
C19 0.028(3) 0.023(2) 0.018(2) -0.0013(19) -0.003(2) 0.0057(19)
C20 0.024(2) 0.018(2) 0.012(2) 0.0004(17) 0.0018(18) 0.0018(18)
C21 0.018(2) 0.018(2) 0.027(3) -0.0009(19) 0.003(2) 0.0061(18)
C22 0.023(3) 0.026(3) 0.026(3) 0.011(2) 0.009(2) 0.006(2)
C23 0.021(2) 0.040(3) 0.017(3) 0.006(2) 0.005(2) 0.013(2)
C24 0.025(3) 0.041(3) 0.012(2) -0.001(2) -0.001(2) 0.009(2)
C25 0.026(2) 0.023(2) 0.011(2) -0.0014(18) -0.0002(19) 0.0050(19)
C26 0.022(3) 0.029(3) 0.037(3) -0.010(2) 0.007(2) -0.007(2)
C27 0.030(3) 0.090(5) 0.018(3) 0.012(3) 0.002(2) 0.015(3)
C28 0.026(3) 0.038(3) 0.019(3) -0.009(2) -0.005(2) -0.003(2)
C29 0.024(3) 0.029(3) 0.020(3) -0.004(2) 0.000(2) -0.002(2)
C30 0.018(2) 0.015(2) 0.009(2) -0.0014(16) -0.0004(17) -0.0014(16)
C31 0.016(2) 0.016(2) 0.011(2) 0.0013(16) 0.0004(17) -0.0004(16)
C32 0.018(2) 0.025(2) 0.011(2) -0.0003(18) 0.0022(18) 0.0025(18)
C33 0.020(2) 0.020(2) 0.013(2) -0.0049(17) -0.0030(18) 0.0036(17)
C34 0.017(2) 0.017(2) 0.019(2) -0.0029(17) -0.0019(19) -0.0038(17)
C35 0.019(2) 0.019(2) 0.013(2) -0.0026(17) -0.0023(18) -0.0014(17)
C36 0.025(2) 0.019(2) 0.019(2) -0.0027(18) 0.006(2) -0.0008(19)
C37 0.033(3) 0.022(2) 0.023(3) -0.012(2) 0.002(2) 0.002(2)
C38 0.027(3) 0.018(2) 0.018(2) 0.0008(18) 0.004(2) -0.0036(18)
C39 0.019(2) 0.018(2) 0.009(2) 0.0017(16) -0.0012(17) -0.0042(17)
C40 0.017(2) 0.016(2) 0.019(2) 0.0009(17) -0.0058(18) -0.0023(17)
C41 0.023(2) 0.022(2) 0.023(3) 0.0015(19) -0.010(2) -0.0036(19)
C42 0.024(3) 0.035(3) 0.015(2) 0.004(2) -0.005(2) -0.012(2)
C43 0.023(2) 0.036(3) 0.014(2) -0.005(2) 0.003(2) -0.008(2)
C44 0.015(2) 0.021(2) 0.013(2) -0.0029(17) 0.0009(18) -0.0014(17)
C45 0.023(2) 0.024(2) 0.029(3) -0.005(2) -0.007(2) 0.0066(19)
C46 0.029(3) 0.079(5) 0.016(3) 0.006(3) -0.004(2) -0.008(3)
C47 0.025(3) 0.031(3) 0.018(3) -0.008(2) -0.001(2) 0.006(2)
C48 0.018(2) 0.015(2) 0.012(2) -0.0019(16) 0.0012(17) 0.0020(16)
C49 0.016(2) 0.021(2) 0.013(2) -0.0045(17) 0.0054(18) -0.0003(17)
C50 0.018(2) 0.019(2) 0.021(3) -0.0026(18) 0.0051(19) 0.0005(17)
C51 0.019(2) 0.017(2) 0.020(2) 0.0016(18) 0.0079(19) 0.0014(17)
C52 0.022(2) 0.024(2) 0.011(2) 0.0031(18) -0.0004(19) 0.0041(18)
C53 0.017(2) 0.022(2) 0.012(2) -0.0015(17) 0.0015(18) -0.0021(17)
C54 0.021(2) 0.023(2) 0.018(2) 0.0010(18) -0.0058(19) -0.0031(18)
C55 0.028(3) 0.020(2) 0.029(3) 0.003(2) 0.003(2) 0.005(2)
C56 0.029(3) 0.025(2) 0.016(2) -0.0025(19) -0.004(2) -0.001(2)
C57 0.021(2) 0.034(3) 0.020(3) -0.003(2) 0.002(2) 0.004(2)
C58 0.020(2) 0.031(3) 0.020(3) 0.001(2) 0.002(2) -0.002(2)
C59 0.020(2) 0.022(2) 0.030(3) -0.003(2) -0.007(2) -0.0009(18)
C60 0.017(2) 0.035(3) 0.020(3) -0.004(2) -0.001(2) 0.000(2)
C61 0.022(2) 0.021(2) 0.028(3) -0.001(2) 0.001(2) 0.0015(19)
C62 0.025(3) 0.029(3) 0.021(3) 0.003(2) -0.002(2) 0.003(2)

loop_
_atom_type_symbol
_atom_type_description
_atom_type_scat_dispersion_real
_atom_type_scat_dispersion_imag
_atom_type_scat_source
C C 0.0033 0.0016 'International Tables Vol C Tables 4.2.6.8 and 6.1.1.4'
H H 0.0000 0.0000 'International Tables Vol C Tables 4.2.6.8 and 6.1.1.4'
O O 0.0106 0.0060 'International Tables Vol C Tables 4.2.6.8 and 6.1.1.4'
Sn Sn -0.6537 1.4246 'International Tables Vol C Tables 4.2.6.8 and 6.1.1.4'

loop_
_geom_angle_atom_site_label_1
_geom_angle_atom_site_label_2
_geom_angle_atom_site_label_3
_geom_angle
_geom_angle_site_symmetry_1
_geom_angle_site_symmetry_3
O1 Sn1 C2 101.04(15) . .
O1 Sn1 C11 98.81(15) . .
C2 Sn1 C11 118.31(16) . .
O1 Sn1 C20 101.71(15) . .
C2 Sn1 C20 116.08(16) . .
C11 Sn1 C20 115.86(16) . .
O3 Sn2 C30 99.93(14) . .
O3 Sn2 C39 100.64(14) . .
C30 Sn2 C39 115.46(16) . .
O3 Sn2 C48 100.87(14) . .
C30 Sn2 C48 116.03(16) . .
C39 Sn2 C48 118.79(16) . .
C1 O1 Sn1 125.9(3) . .
C29 O3 Sn2 124.7(3) . .
O2 C1 O1 123.5(5) . .
O2 C1 H1 118.2 . .
O1 C1 H1 118.2 . .
C7 C2 C3 119.1(4) . .
C7 C2 Sn1 119.8(3) . .
C3 C2 Sn1 121.0(3) . .
C4 C3 C2 119.2(4) . .
C4 C3 C8 119.1(4) . .
C2 C3 C8 121.7(4) . .
C3 C4 C5 122.2(4) . .
C3 C4 H4 118.9 . .
C5 C4 H4 118.9 . .
C6 C5 C4 117.6(4) . .
C6 C5 C9 121.6(4) . .
C4 C5 C9 120.8(4) . .
C5 C6 C7 122.2(4) . .
C5 C6 H6 118.9 . .
C7 C6 H6 118.9 . .
C6 C7 C2 119.2(4) . .
C6 C7 C10 117.3(4) . .
C2 C7 C10 123.5(4) . .
C3 C8 H8A 109.5 . .
C3 C8 H8B 109.5 . .
H8A C8 H8B 109.5 . .
C3 C8 H8C 109.5 . .
H8A C8 H8C 109.5 . .
H8B C8 H8C 109.5 . .
C5 C9 H9A 109.5 . .
C5 C9 H9B 109.5 . .
H9A C9 H9B 109.5 . .
C5 C9 H9C 109.5 . .
H9A C9 H9C 109.5 . .
H9B C9 H9C 109.5 . .
C7 C10 H10A 109.5 . .
C7 C10 H10B 109.5 . .
H10A C10 H10B 109.5 . .
C7 C10 H10C 109.5 . .
H10A C10 H10C 109.5 . .
H10B C10 H10C 109.5 . .
C12 C11 C16 119.5(4) . .
C12 C11 Sn1 121.8(3) . .
C16 C11 Sn1 118.6(3) . .
C13 C12 C11 119.1(4) . .
C13 C12 C17 118.2(4) . .
C11 C12 C17 122.6(4) . .
C12 C13 C14 121.9(4) . .
C12 C13 H13 119.0 . .
C14 C13 H13 119.0 . .
C15 C14 C13 118.1(4) . .
C15 C14 C18 120.5(4) . .
C13 C14 C18 121.3(4) . .
C14 C15 C16 122.3(4) . .
C14 C15 H15 118.9 . .
C16 C15 H15 118.9 . .
C15 C16 C11 119.1(4) . .
C15 C16 C19 118.5(4) . .
C11 C16 C19 122.3(4) . .
C12 C17 H17A 109.5 . .
C12 C17 H17B 109.5 . .
H17A C17 H17B 109.5 . .
C12 C17 H17C 109.5 . .
H17A C17 H17C 109.5 . .
H17B C17 H17C 109.5 . .
C14 C18 H18A 109.5 . .
C14 C18 H18B 109.5 . .
H18A C18 H18B 109.5 . .
C14 C18 H18C 109.5 . .
H18A C18 H18C 109.5 . .
H18B C18 H18C 109.5 . .
C16 C19 H19A 109.5 . .
C16 C19 H19B 109.5 . .
H19A C19 H19B 109.5 . .
C16 C19 H19C 109.5 . .
H19A C19 H19C 109.5 . .
H19B C19 H19C 109.5 . .
C25 C20 C21 119.4(4) . .
C25 C20 Sn1 119.9(3) . .
C21 C20 Sn1 120.7(3) . .
C22 C21 C20 118.8(5) . .
C22 C21 C26 118.2(4) . .
C20 C21 C26 123.0(4) . .
C23 C22 C21 122.5(5) . .
C23 C22 H22 118.7 . .
C21 C22 H22 118.7 . .
C22 C23 C24 118.0(4) . .
C22 C23 C27 120.1(5) . .
C24 C23 C27 121.9(5) . .
C23 C24 C25 121.7(5) . .
C23 C24 H24 119.2 . .
C25 C24 H24 119.2 . .
C20 C25 C24 119.6(4) . .
C20 C25 C28 122.7(4) . .
C24 C25 C28 117.7(4) . .
C21 C26 H26A 109.5 . .
C21 C26 H26B 109.5 . .
H26A C26 H26B 109.5 . .
C21 C26 H26C 109.5 . .
H26A C26 H26C 109.5 . .
H26B C26 H26C 109.5 . .
C23 C27 H27A 109.5 . .
C23 C27 H27B 109.5 . .
H27A C27 H27B 109.5 . .
C23 C27 H27C 109.5 . .
H27A C27 H27C 109.5 . .
H27B C27 H27C 109.5 . .
C25 C28 H28A 109.5 . .
C25 C28 H28B 109.5 . .
H28A C28 H28B 109.5 . .
C25 C28 H28C 109.5 . .
H28A C28 H28C 109.5 . .
H28B C28 H28C 109.5 . .
O4 C29 O3 124.4(4) . .
O4 C29 H29 117.8 . .
O3 C29 H29 117.8 . .
C35 C30 C31 119.4(4) . .
C35 C30 Sn2 120.3(3) . .
C31 C30 Sn2 120.3(3) . .
C32 C31 C30 119.1(4) . .
C32 C31 C36 118.3(4) . .
C30 C31 C36 122.5(4) . .
C33 C32 C31 122.1(4) . .
C33 C32 H32 118.9 . .
C31 C32 H32 118.9 . .
C32 C33 C34 118.1(4) . .
C32 C33 C37 120.9(4) . .
C34 C33 C37 120.9(4) . .
C33 C34 C35 121.8(4) . .
C33 C34 H34 119.1 . .
C35 C34 H34 119.1 . .
C34 C35 C30 119.4(4) . .
C34 C35 C38 118.2(4) . .
C30 C35 C38 122.3(4) . .
C31 C36 H36A 109.5 . .
C31 C36 H36B 109.5 . .
H36A C36 H36B 109.5 . .
C31 C36 H36C 109.5 . .
H36A C36 H36C 109.5 . .
H36B C36 H36C 109.5 . .
C33 C37 H37A 109.5 . .
C33 C37 H37B 109.5 . .
H37A C37 H37B 109.5 . .
C33 C37 H37C 109.5 . .
H37A C37 H37C 109.5 . .
H37B C37 H37C 109.5 . .
C35 C38 H38A 109.5 . .
C35 C38 H38B 109.5 . .
H38A C38 H38B 109.5 . .
C35 C38 H38C 109.5 . .
H38A C38 H38C 109.5 . .
H38B C38 H38C 109.5 . .
C40 C39 C44 119.3(4) . .
C40 C39 Sn2 121.3(3) . .
C44 C39 Sn2 119.3(3) . .
C41 C40 C39 119.1(4) . .
C41 C40 C45 118.3(4) . .
C39 C40 C45 122.6(4) . .
C42 C41 C40 122.5(4) . .
C42 C41 H41 118.8 . .
C40 C41 H41 118.8 . .
C41 C42 C43 117.9(4) . .
C41 C42 C46 120.3(5) . .
C43 C42 C46 121.8(5) . .
C44 C43 C42 122.0(5) . .
C44 C43 H43 119.0 . .
C42 C43 H43 119.0 . .
C43 C44 C39 119.1(4) . .
C43 C44 C47 118.2(4) . .
C39 C44 C47 122.7(4) . .
C40 C45 H45A 109.5 . .
C40 C45 H45B 109.5 . .
H45A C45 H45B 109.5 . .
C40 C45 H45C 109.5 . .
H45A C45 H45C 109.5 . .
H45B C45 H45C 109.5 . .
C42 C46 H46A 109.5 . .
C42 C46 H46B 109.5 . .
H46A C46 H46B 109.5 . .
C42 C46 H46C 109.5 . .
H46A C46 H46C 109.5 . .
H46B C46 H46C 109.5 . .
C44 C47 H47A 109.5 . .
C44 C47 H47B 109.5 . .
H47A C47 H47B 109.5 . .
C44 C47 H47C 109.5 . .
H47A C47 H47C 109.5 . .
H47B C47 H47C 109.5 . .
C53 C48 C49 119.5(4) . .
C53 C48 Sn2 119.7(3) . .
C49 C48 Sn2 120.8(3) . .
C50 C49 C48 119.2(4) . .
C50 C49 C54 118.3(4) . .
C48 C49 C54 122.4(4) . .
C49 C50 C51 121.6(4) . .
C49 C50 H50 119.2 . .
C51 C50 H50 119.2 . .
C52 C51 C50 118.0(4) . .
C52 C51 C55 121.0(4) . .
C50 C51 C55 121.1(4) . .
C53 C52 C51 122.2(4) . .
C53 C52 H52 118.9 . .
C51 C52 H52 118.9 . .
C52 C53 C48 119.3(4) . .
C52 C53 C56 117.9(4) . .
C48 C53 C56 122.7(4) . .
C49 C54 H54A 109.5 . .
C49 C54 H54B 109.5 . .
H54A C54 H54B 109.5 . .
C49 C54 H54C 109.5 . .
H54A C54 H54C 109.5 . .
H54B C54 H54C 109.5 . .
C51 C55 H55A 109.5 . .
C51 C55 H55B 109.5 . .
H55A C55 H55B 109.5 . .
C51 C55 H55C 109.5 . .
H55A C55 H55C 109.5 . .
H55B C55 H55C 109.5 . .
C53 C56 H56A 109.5 . .
C53 C56 H56B 109.5 . .
H56A C56 H56B 109.5 . .
C53 C56 H56C 109.5 . .
H56A C56 H56C 109.5 . .
H56B C56 H56C 109.5 . .
C58 C57 C59 120.3(5) . .
C58 C57 H57 119.9 . .
C59 C57 H57 119.9 . .
C57 C58 C59 120.3(4) . 2_766
C57 C58 H58 119.8 . .
C59 C58 H58 119.8 2_766 .
C57 C59 C58 119.4(4) . 2_766
C57 C59 H59 120.3 . .
C58 C59 H59 120.3 2_766 .
C61 C60 C62 119.8(5) . .
C61 C60 H60 120.1 . .
C62 C60 H60 120.1 . .
C60 C61 C62 119.6(4) . 2_656
C60 C61 H61 120.2 . .
C62 C61 H61 120.2 2_656 .
C60 C62 C61 120.6(5) . 2_656
C60 C62 H62 119.7 . .
C61 C62 H62 119.7 2_656 .

loop_
_geom_bond_atom_site_label_1
_geom_bond_atom_site_label_2
_geom_bond_distance
_geom_bond_site_symmetry_2
Sn1 O1 2.066(3) .
Sn1 C2 2.146(4) .
Sn1 C11 2.151(4) .
Sn1 C20 2.155(4) .
Sn2 O3 2.070(3) .
Sn2 C30 2.152(4) .
Sn2 C39 2.155(4) .
Sn2 C48 2.162(4) .
O1 C1 1.319(6) .
O2 C1 1.204(6) .
O3 C29 1.314(6) .
O4 C29 1.216(6) .
C1 H1 0.9500 .
C2 C7 1.409(6) .
C2 C3 1.418(6) .
C3 C4 1.383(6) .
C3 C8 1.512(6) .
C4 C5 1.399(6) .
C4 H4 0.9500 .
C5 C6 1.389(6) .
C5 C9 1.503(6) .
C6 C7 1.392(6) .
C6 H6 0.9500 .
C7 C10 1.517(6) .
C8 H8A 0.9800 .
C8 H8B 0.9800 .
C8 H8C 0.9800 .
C9 H9A 0.9800 .
C9 H9B 0.9800 .
C9 H9C 0.9800 .
C10 H10A 0.9800 .
C10 H10B 0.9800 .
C10 H10C 0.9800 .
C11 C12 1.405(6) .
C11 C16 1.415(6) .
C12 C13 1.392(6) .
C12 C17 1.511(6) .
C13 C14 1.395(6) .
C13 H13 0.9500 .
C14 C15 1.382(6) .
C14 C18 1.513(6) .
C15 C16 1.387(6) .
C15 H15 0.9500 .
C16 C19 1.507(6) .
C17 H17A 0.9800 .
C17 H17B 0.9800 .
C17 H17C 0.9800 .
C18 H18A 0.9800 .
C18 H18B 0.9800 .
C18 H18C 0.9800 .
C19 H19A 0.9800 .
C19 H19B 0.9800 .
C19 H19C 0.9800 .
C20 C25 1.400(6) .
C20 C21 1.412(6) .
C21 C22 1.397(7) .
C21 C26 1.501(7) .
C22 C23 1.383(7) .
C22 H22 0.9500 .
C23 C24 1.386(7) .
C23 C27 1.504(7) .
C24 C25 1.404(6) .
C24 H24 0.9500 .
C25 C28 1.513(6) .
C26 H26A 0.9800 .
C26 H26B 0.9800 .
C26 H26C 0.9800 .
C27 H27A 0.9800 .
C27 H27B 0.9800 .
C27 H27C 0.9800 .
C28 H28A 0.9800 .
C28 H28B 0.9800 .
C28 H28C 0.9800 .
C29 H29 0.9500 .
C30 C35 1.402(6) .
C30 C31 1.407(6) .
C31 C32 1.398(6) .
C31 C36 1.505(6) .
C32 C33 1.384(6) .
C32 H32 0.9500 .
C33 C34 1.386(6) .
C33 C37 1.510(6) .
C34 C35 1.401(6) .
C34 H34 0.9500 .
C35 C38 1.509(6) .
C36 H36A 0.9800 .
C36 H36B 0.9800 .
C36 H36C 0.9800 .
C37 H37A 0.9800 .
C37 H37B 0.9800 .
C37 H37C 0.9800 .
C38 H38A 0.9800 .
C38 H38B 0.9800 .
C38 H38C 0.9800 .
C39 C40 1.403(6) .
C39 C44 1.414(6) .
C40 C41 1.392(6) .
C40 C45 1.516(7) .
C41 C42 1.377(7) .
C41 H41 0.9500 .
C42 C43 1.391(7) .
C42 C46 1.513(7) .
C43 C44 1.389(6) .
C43 H43 0.9500 .
C44 C47 1.516(6) .
C45 H45A 0.9800 .
C45 H45B 0.9800 .
C45 H45C 0.9800 .
C46 H46A 0.9800 .
C46 H46B 0.9800 .
C46 H46C 0.9800 .
C47 H47A 0.9800 .
C47 H47B 0.9800 .
C47 H47C 0.9800 .
C48 C53 1.406(6) .
C48 C49 1.408(6) .
C49 C50 1.394(6) .
C49 C54 1.511(6) .
C50 C51 1.399(7) .
C50 H50 0.9500 .
C51 C52 1.387(6) .
C51 C55 1.506(6) .
C52 C53 1.387(6) .
C52 H52 0.9500 .
C53 C56 1.524(6) .
C54 H54A 0.9800 .
C54 H54B 0.9800 .
C54 H54C 0.9800 .
C55 H55A 0.9800 .
C55 H55B 0.9800 .
C55 H55C 0.9800 .
C56 H56A 0.9800 .
C56 H56B 0.9800 .
C56 H56C 0.9800 .
C57 C58 1.377(7) .
C57 C59 1.377(6) .
C57 H57 0.9500 .
C58 C59 1.387(7) 2_766
C58 H58 0.9500 .
C59 C58 1.387(7) 2_766
C59 H59 0.9500 .
C60 C61 1.385(7) .
C60 C62 1.387(7) .
C60 H60 0.9500 .
C61 C62 1.391(7) 2_656
C61 H61 0.9500 .
C62 C61 1.391(7) 2_656
C62 H62 0.9500 .
